data_2005222
loop_
_publ_author_name
'Mazurek, J.'
'Lis, T.'
'Jasztold-Howorko, R.'

_publ_section_title
;Orthorhombic and Triclinic Forms of
 2-Chloro-5-<i>p</i>-toluoylamino-<i>N</i>-<i>p</i>-tolyl-4-<i>p</i>-tolylamino-6-pyrimidinecarboxamide
 and
 2-Chloro-5-(<i>p</i>-chlorobenzoylamino)-<i>N</i>-<i>p</i>-tolyl-4-<i>p</i>-tolylamino-6-pyrimidinecarboxamide
;
_journal_issue 8
_journal_name_full 'Acta Crystallographica Section C'
_journal_page_first 2106
_journal_page_last 2111
_journal_paper_doi 10.1107/S0108270196005616
_journal_volume 52
_journal_year 1996
_chemical_formula_moiety 'C27 H24 Cl N5 O2'
_chemical_formula_sum 'C27 H24 Cl N5 O2'
_chemical_formula_weight 485.96
_chemical_name_common
;
N-p-Tolyl-2-chloro-5-p-toluylamino-4-p-tolylamino-6-pyrimidinecarboxyamide
;
_chemical_name_systematic
;
N-p-Tolyl-2-chloro-5-p-toluylamino-4-p-tolylamino-6-pyrimidinecarboxyamide
;
_space_group_IT_number 2
_symmetry_cell_setting triclinic
_symmetry_space_group_name_Hall '-P 1'
_symmetry_space_group_name_H-M 'P -1'
_audit_creation_method SHELXL
_cell_angle_alpha 101.34(4)
_cell_angle_beta 94.75(3)
_cell_angle_gamma 91.20(3)
_cell_formula_units_Z 2
_cell_length_a 7.375(2)
_cell_length_b 11.888(6)
_cell_length_c 14.103(6)
_cell_measurement_reflns_used 25
_cell_measurement_temperature 298(2)
_cell_measurement_theta_max 22
_cell_measurement_theta_min 10
_cell_volume 1207.3(9)
_computing_cell_refinement KM4
_computing_data_collection 'KM4 (Kuma Diffraction, 1987)'
_computing_data_reduction KM4
_computing_molecular_graphics 'ORTEPII (Johnson, 1976)'
_computing_structure_refinement 'SHELXL-93 (Sheldrick, 1993)'
_diffrn_ambient_temperature 293(2)
_diffrn_measurement_device 'Kuma KM4 automatic diffractometer'
_diffrn_measurement_method 'profile data from omega/2theta scans'
_diffrn_radiation_monochromator graphite
_diffrn_radiation_source 'fine-focus sealed tube'
_diffrn_radiation_type CuK\a
_diffrn_radiation_wavelength 1.54180
_diffrn_reflns_av_R_equivalents 0.0395
_diffrn_reflns_av_sigmaI/netI 0.0216
_diffrn_reflns_limit_h_max 7
_diffrn_reflns_limit_h_min -9
_diffrn_reflns_limit_k_max 15
_diffrn_reflns_limit_k_min -15
_diffrn_reflns_limit_l_max 17
_diffrn_reflns_limit_l_min -17
_diffrn_reflns_number 5168
_diffrn_reflns_theta_max 80
_diffrn_reflns_theta_min 3
_diffrn_standards_decay_% 3.7
_diffrn_standards_interval_count 100
_diffrn_standards_number 3
_exptl_absorpt_coefficient_mu 1.683
_exptl_absorpt_correction_type none
_exptl_crystal_colour yellow
_exptl_crystal_density_diffrn 1.337
_exptl_crystal_density_meas 1.33
_exptl_crystal_density_method 'flotation in acetone/CCl~4~'
_exptl_crystal_description prism
_exptl_crystal_F_000 508
_exptl_crystal_size_max 0.40
_exptl_crystal_size_mid 0.15
_exptl_crystal_size_min 0.10
_refine_diff_density_max 0.17
_refine_diff_density_min -0.29
_refine_ls_extinction_method none
_refine_ls_goodness_of_fit_all 1.048
_refine_ls_goodness_of_fit_obs 1.048
_refine_ls_hydrogen_treatment refall
_refine_ls_matrix_type full
_refine_ls_number_parameters 412
_refine_ls_number_reflns 3165
_refine_ls_number_restraints 0
_refine_ls_restrained_S_all 1.048
_refine_ls_restrained_S_obs 1.048
_refine_ls_R_factor_all 0.0393
_refine_ls_R_factor_obs 0.0393
_refine_ls_shift/esd_max 0.11
_refine_ls_shift/esd_mean 0.005
_refine_ls_structure_factor_coef Fsqd
_refine_ls_weighting_details 'w = 1/[\s^2^(Fo^2^)+(0.072P)^2^+0.26P] where P=(Fo^2^+2Fc^2^)/3'
_refine_ls_weighting_scheme calc
_refine_ls_wR_factor_all 0.1083
_refine_ls_wR_factor_obs 0.1083
_reflns_number_observed 3165
_reflns_number_total 4649
_reflns_observed_criterion >2sigma(I)
_cod_data_source_file bm1069.cif
_cod_data_source_block Ia
_cod_depositor_comments
;
The following automatic conversions were performed:

'_refine_ls_weighting_scheme' value 'calc w =
1/[\s^2^(Fo^2^)+(0.072P)^2^+0.26P] where P=(Fo^2^+2Fc^2^)/3' was
changed to 'calc'. New tag '_refine_ls_weighting_details' was
created. The value of the new tag was set to 'w =
1/[\s^2^(Fo^2^)+(0.072P)^2^+0.26P] where P=(Fo^2^+2Fc^2^)/3'.

Automatic conversion script
Id: cif_fix_values 3143 2015-03-26 13:38:13Z robertas 
;
_cod_original_cell_volume 1207.2(9)
_cod_database_code 2005222

loop_
_symmetry_equiv_pos_as_xyz
'x, y, z'
'-x, -y, -z'

loop_
_atom_site_aniso_label
_atom_site_aniso_U_11
_atom_site_aniso_U_22
_atom_site_aniso_U_33
_atom_site_aniso_U_12
_atom_site_aniso_U_13
_atom_site_aniso_U_23
Cl 0.0886(5) 0.0496(4) 0.0615(4) 0.0226(3) 0.0019(4) 0.0158(3)
N1 0.0471(10) 0.0419(9) 0.0459(10) 0.0040(7) 0.0039(8) 0.0131(8)
C2 0.0449(12) 0.0424(11) 0.0482(11) 0.0024(9) 0.0022(10) 0.0115(9)
N3 0.0501(11) 0.0445(9) 0.0449(10) 0.0059(8) 0.0036(8) 0.0099(8)
C4 0.0442(12) 0.0463(11) 0.0419(11) 0.0017(9) 0.0025(9) 0.0122(9)
C5 0.0373(11) 0.0417(10) 0.0457(11) 0.0011(8) 0.0036(9) 0.0134(9)
C6 0.0349(10) 0.0412(10) 0.0460(11) -0.0003(8) 0.0026(9) 0.0124(8)
N41 0.0687(14) 0.0456(10) 0.0432(10) 0.0061(9) 0.0033(9) 0.0094(8)
C42 0.0506(13) 0.0513(12) 0.0403(11) 0.0065(10) -0.0002(10) 0.0095(9)
C43 0.0520(14) 0.0581(14) 0.0489(12) -0.0012(11) -0.0002(11) 0.0140(10)
C44 0.0568(15) 0.0769(17) 0.0458(13) 0.0037(12) 0.0041(11) 0.0142(12)
C45 0.0625(16) 0.0690(16) 0.0466(13) 0.0133(12) 0.0010(11) 0.0037(11)
C46 0.096(3) 0.0510(14) 0.0585(15) 0.0029(14) -0.0006(14) 0.0074(12)
C47 0.087(2) 0.0513(13) 0.0505(13) -0.0001(13) 0.0062(13) 0.0139(11)
C48 0.132(4) 0.084(3) 0.0559(17) 0.017(3) 0.007(2) -0.0058(17)
N51 0.0507(11) 0.0444(9) 0.0441(10) 0.0083(8) 0.0090(9) 0.0157(8)
C52 0.0457(13) 0.0446(11) 0.0451(11) 0.0016(9) 0.0034(10) 0.0129(9)
O5 0.0629(11) 0.0522(9) 0.0704(11) 0.0109(8) 0.0260(9) 0.0217(8)
C53 0.0483(12) 0.0432(11) 0.0383(10) 0.0018(9) 0.0018(9) 0.0102(8)
C54 0.0559(15) 0.0484(12) 0.0654(15) 0.0048(10) 0.0123(12) 0.0192(11)
C55 0.0619(16) 0.0566(14) 0.0714(17) 0.0143(12) 0.0176(14) 0.0195(12)
C56 0.0714(16) 0.0443(11) 0.0493(12) 0.0097(11) -0.0006(12) 0.0099(10)
C57 0.0790(19) 0.0467(12) 0.0630(15) 0.0058(12) 0.0137(14) 0.0217(11)
C58 0.0635(16) 0.0506(13) 0.0580(14) 0.0066(11) 0.0154(12) 0.0198(11)
C59 0.100(3) 0.0513(15) 0.082(3) 0.0242(16) 0.0095(19) 0.0155(15)
C61 0.0388(11) 0.0445(11) 0.0425(10) 0.0019(8) 0.0055(9) 0.0124(9)
O6 0.0624(10) 0.0521(9) 0.0503(9) 0.0189(8) 0.0076(8) 0.0141(7)
N62 0.0489(11) 0.0441(9) 0.0436(9) 0.0101(8) 0.0085(8) 0.0131(8)
C63 0.0427(12) 0.0484(11) 0.0433(11) 0.0068(9) 0.0070(9) 0.0123(9)
C64 0.0632(16) 0.0488(12) 0.0527(13) 0.0093(11) 0.0095(11) 0.0148(10)
C65 0.0641(16) 0.0534(14) 0.0581(14) 0.0106(12) 0.0073(12) 0.0056(11)
C66 0.0427(13) 0.0706(15) 0.0481(12) 0.0076(11) 0.0047(10) 0.0047(11)
C67 0.0625(16) 0.0700(16) 0.0465(13) 0.0066(12) 0.0085(12) 0.0202(11)
C68 0.0635(16) 0.0527(13) 0.0490(12) 0.0067(11) 0.0071(11) 0.0166(10)
C69 0.069(3) 0.102(3) 0.0529(16) 0.0129(19) 0.0065(15) -0.0043(16)

loop_
_atom_site_label
_atom_site_occupancy
_atom_site_fract_x
_atom_site_fract_y
_atom_site_fract_z
_atom_site_U_iso_or_equiv
_atom_site_thermal_displace_type
_atom_site_calc_flag
_atom_site_type_symbol
Cl 1 .0127(1) .85314(5) .53968(5) .0659(3) Uani d Cl
N1 1 .1484(3) .6539(1) .4922(1) .0443(4) Uani d N
C2 1 .1031(3) .7279(2) .5672(2) .0449(5) Uani d C
N3 1 .1168(3) .7227(2) .6597(1) .0463(5) Uani d N
C4 1 .1785(3) .6246(2) .6817(1) .0437(5) Uani d C
C5 1 .2230(3) .5327(2) .6066(2) .0409(5) Uani d C
C6 1 .2124(3) .5546(2) .5138(2) .0403(5) Uani d C
N41 1 .1990(3) .6148(2) .7755(1) .0525(5) Uani d N
C42 1 .1781(4) .6976(2) .8600(2) .0476(5) Uani d C
C43 1 .1260(4) .6569(3) .9403(2) .0528(6) Uani d C
C44 1 .1156(4) .7316(3) 1.0277(2) .0596(7) Uani d C
C45 1 .1548(4) .8474(3) 1.0386(2) .0605(7) Uani d C
C46 1 .2045(5) .8863(3) .9578(2) .0693(8) Uani d C
C47 1 .2167(5) .8132(3) .8696(2) .0625(7) Uani d C
C48 1 .1497(8) .9284(4) 1.1359(3) .093(1) Uani d C
N51 1 .2941(3) .4284(2) .6228(1) .0451(4) Uani d N
C52 1 .2334(3) .3584(2) .6800(2) .0446(5) Uani d C
O5 1 .1129(3) .3846(1) .7344(1) .0593(5) Uani d O
C53 1 .3229(3) .2465(2) .6718(1) .0431(5) Uani d C
C54 1 .4845(4) .2223(2) .6301(2) .0551(6) Uani d C
C55 1 .5572(4) .1150(3) .6238(2) .0615(7) Uani d C
C56 1 .4699(4) .0288(2) .6583(2) .0551(6) Uani d C
C57 1 .3100(4) .0542(3) .7008(2) .0609(7) Uani d C
C58 1 .2373(4) .1610(2) .7076(2) .0555(6) Uani d C
C59 1 .5458(6) -.0892(3) .6494(3) .0771(9) Uani d C
C61 1 .2761(3) .4720(2) .4288(1) .0413(5) Uani d C
O6 1 .3628(3) .3872(1) .4390(1) .0540(4) Uani d O
N62 1 .2321(3) .5015(2) .3428(1) .0446(4) Uani d N
C63 1 .2769(3) .4432(2) .2504(2) .0441(5) Uani d C
C64 1 .2900(4) .3252(2) .2274(2) .0539(6) Uani d C
C65 1 .3239(4) .2734(3) .1347(2) .0590(6) Uani d C
C66 1 .3467(4) .3358(3) .0627(2) .0547(6) Uani d C
C67 1 .3350(4) .4534(3) .0878(2) .0582(6) Uani d C
C68 1 .3008(4) .5074(3) .1804(2) .0540(6) Uani d C
C69 1 .3767(6) .2771(4) -.0387(3) .0771(9) Uani d C
H41 1 .202(4) .544(3) .784(2) .074(9) Uiso d H
H51 1 .350(4) .398(2) .571(2) .067(9) Uiso d H
H62 1 .172(3) .565(2) .347(2) .050(7) Uiso d H
H43 1 .101(4) .572(2) .932(2) .060(8) Uiso d H
H44 1 .080(4) .700(3) 1.083(2) .09(1) Uiso d H
H46 1 .239(4) .963(3) .961(2) .09(1) Uiso d H
H47 1 .259(4) .843(3) .817(2) .072(9) Uiso d H
H481 1 .160(6) 1.003(4) 1.130(3) .14(2) Uiso d H
H482 1 .208(8) .897(5) 1.191(4) .18(2) Uiso d H
H483 1 .02(1) .934(6) 1.169(5) .22(3) Uiso d H
H54 1 .552(4) .280(3) .603(2) .071(9) Uiso d H
H55 1 .668(5) .098(3) .591(2) .09(1) Uiso d H
H57 1 .245(4) -.001(3) .729(2) .09(1) Uiso d H
H58 1 .124(5) .177(3) .737(2) .08(1) Uiso d H
H591 1 .517(7) -0.127(5) .698(4) .16(2) Uiso d H
H592 1 .545(8) -0.121(5) .585(4) .17(2) Uiso d H
H593 1 .679(8) -.084(5) .660(4) .17(2) Uiso d H
H64 1 .265(4) .282(2) .271(2) .062(8) Uiso d H
H65 1 .326(5) .193(3) .119(2) .09(1) Uiso d H
H67 1 .349(4) .496(2) .037(2) .065(8) Uiso d H
H68 1 .295(4) .592(3) .197(2) .076(9) Uiso d H
H691 1 .315(8) .208(5) -.057(4) .16(2) Uiso d H
H692 1 .491(8) .259(4) -.047(4) .16(2) Uiso d H
H693 1 .313(6) .306(4) -.086(3) .13(2) Uiso d H

loop_
_atom_type_symbol
_atom_type_description
_atom_type_scat_dispersion_real
_atom_type_scat_dispersion_imag
_atom_type_scat_source
C C 0.0181 0.0091 'International Tables Vol C Tables 4.2.6.8 and 6.1.1.4'
H H 0.0000 0.0000 'International Tables Vol C Tables 4.2.6.8 and 6.1.1.4'
N N 0.0311 0.0180 'International Tables Vol C Tables 4.2.6.8 and 6.1.1.4'
O O 0.0492 0.0322 'International Tables Vol C Tables 4.2.6.8 and 6.1.1.4'
Cl Cl 0.3639 0.7018 'International Tables Vol C Tables 4.2.6.8 and 6.1.1.4'

loop_
_geom_angle_atom_site_label_1
_geom_angle_atom_site_label_2
_geom_angle_atom_site_label_3
_geom_angle
_geom_angle_publ_flag
C2 N1 C6 114.3(2) yes
N1 C2 N3 130.0(2) yes
N1 C2 Cl 114.6(2) yes
N3 C2 Cl 115.4(2) yes
C2 N3 C4 116.2(2) yes
N3 C4 N41 119.0(2) yes
N3 C4 C5 120.3(2) yes
N41 C4 C5 120.7(2) yes
C6 C5 N51 119.0(2) yes
C6 C5 C4 116.3(2) yes
N51 C5 C4 124.3(2) yes
N1 C6 C5 122.7(2) yes
N1 C6 C61 114.6(2) yes
C5 C6 C61 122.7(2) yes
C4 N41 C42 129.5(2) no
C47 C42 C43 118.7(3) no
C47 C42 N41 124.3(3) no
C43 C42 N41 116.8(3) no
C44 C43 C42 120.3(3) no
C45 C44 C43 121.6(3) no
C44 C45 C46 117.2(3) no
C44 C45 C48 121.3(3) no
C46 C45 C48 121.4(3) no
C47 C46 C45 122.2(3) no
C42 C47 C46 119.9(3) no
C52 N51 C5 128.3(2) no
O5 C52 N51 123.0(2) no
O5 C52 C53 121.8(2) no
N51 C52 C53 115.2(2) no
C58 C53 C54 118.2(3) no
C58 C53 C52 117.5(2) no
C54 C53 C52 124.3(2) no
C53 C54 C55 120.7(3) no
C54 C55 C56 121.1(3) no
C57 C56 C55 117.9(3) no
C57 C56 C59 120.8(3) no
C55 C56 C59 121.3(3) no
C58 C57 C56 121.3(3) no
C57 C58 C53 120.9(3) no
O6 C61 N62 124.2(2) no
O6 C61 C6 122.2(2) no
N62 C61 C6 113.6(2) no
C61 N62 C63 126.9(2) no
C68 C63 C64 119.5(3) no
C68 C63 N62 118.0(2) no
C64 C63 N62 122.4(2) no
C65 C64 C63 119.5(3) no
C64 C65 C66 122.2(3) no
C67 C66 C65 117.2(3) no
C67 C66 C69 121.6(3) no
C65 C66 C69 121.2(3) no
C66 C67 C68 121.7(3) no
C63 C68 C67 119.9(3) no
C4 N41 H41 114(2) no
C42 N41 H41 115(2) no
C52 N51 H51 119(2) no
C5 N51 H51 107(2) no
C61 N62 H62 114(2) no
C63 N62 H62 119(2) no
C44 C43 H43 123(2) no
C42 C43 H43 117(2) no
C45 C44 H44 121(2) no
C43 C44 H44 118(2) no
C47 C46 H46 116(3) no
C45 C46 H46 121(3) no
C42 C47 H47 121(2) no
C46 C47 H47 120(2) no
C45 C48 H481 111(3) no
C45 C48 H482 113(4) no
C45 C48 H483 117(4) no
H481 C48 H482 125(5) no
H481 C48 H483 97(5) no
H482 C48 H483 91(5) no
C53 C54 H54 122(2) no
C55 C54 H54 117(2) no
C54 C55 H55 119(2) no
C56 C55 H55 119(2) no
C58 C57 H57 117(2) no
C56 C57 H57 122(2) no
C57 C58 H58 121(2) no
C53 C58 H58 119(2) no
C56 C59 H591 114(4) no
C56 C59 H592 109(4) no
C56 C59 H593 111(4) no
H591 C59 H592 126(5) no
H591 C59 H593 101(5) no
H592 C59 H593 94(5) no
C65 C64 H64 120(2) no
C63 C64 H64 120(2) no
C64 C65 H65 119(3) no
C66 C65 H65 119(3) no
C66 C67 H67 117(2) no
C68 C67 H67 121(2) no
C63 C68 H68 119(2) no
C67 C68 H68 121(2) no
C66 C69 H691 113(4) no
C66 C69 H692 114(4) no
C66 C69 H693 114(3) no
H691 C69 H692 103(5) no
H691 C69 H693 92(4) no
H692 C69 H693 118(5) no

loop_
_geom_bond_atom_site_label_1
_geom_bond_atom_site_label_2
_geom_bond_distance
_geom_bond_publ_flag
Cl C2 1.743(2) yes
N1 C2 1.308(3) yes
N1 C6 1.359(3) yes
C2 N3 1.314(3) yes
N3 C4 1.342(3) yes
C4 N41 1.347(3) yes
C4 C5 1.429(3) yes
C5 C6 1.380(3) yes
C5 N51 1.409(3) yes
C6 C61 1.507(3) yes
N41 C42 1.410(3) yes
C42 C47 1.376(3) no
C42 C43 1.394(3) no
C43 C44 1.379(3) no
C44 C45 1.377(4) no
C45 C46 1.385(4) no
C45 C48 1.517(4) no
C46 C47 1.381(4) no
N51 C52 1.361(3) yes
C52 O5 1.227(3) yes
C52 C53 1.486(3) no
C53 C58 1.383(3) no
C53 C54 1.384(3) no
C54 C55 1.384(3) no
C55 C56 1.386(4) no
C56 C57 1.379(4) no
C56 C59 1.507(3) no
C57 C58 1.379(3) no
C61 O6 1.231(2) yes
C61 N62 1.343(3) yes
N62 C63 1.419(3) yes
C63 C68 1.382(3) no
C63 C64 1.383(3) no
C64 C65 1.377(4) no
C65 C66 1.388(4) no
C66 C67 1.378(4) no
C66 C69 1.499(4) no
C67 C68 1.384(3) no
N41 H41 0.87(3) no
N51 H51 0.89(3) no
N62 H62 0.88(3) no
C43 H43 1.01(3) no
C44 H44 0.98(4) no
C46 H46 0.93(4) no
C47 H47 0.96(3) no
C48 H481 0.90(5) no
C48 H482 0.99(7) no
C48 H483 1.11(8) no
C54 H54 0.99(3) no
C55 H55 0.97(4) no
C57 H57 0.97(4) no
C58 H58 0.96(4) no
C59 H591 0.93(6) no
C59 H592 0.91(6) no
C59 H593 0.98(6) no
C64 H64 0.90(3) no
C65 H65 0.94(4) no
C67 H67 0.97(3) no
C68 H68 0.99(3) no
C69 H691 0.92(6) no
C69 H692 0.88(6) no
C69 H693 0.91(5) no

loop_
_geom_torsion_atom_site_label_1
_geom_torsion_atom_site_label_2
_geom_torsion_atom_site_label_3
_geom_torsion_atom_site_label_4
_geom_torsion
_geom_torsion_publ_flag
N1 C6 C61 O6 168.5(2) yes
N1 C6 C61 N62 -10.2(3) yes
C5 C6 C61 O6 -9.7(4) yes
C5 C6 C61 N62 171.6(2) yes
C5 N51 C52 O5 -7.4(4) yes
O5 C52 C53 C54 -164.5(4) yes
O5 C52 C53 C58 16.0(4) yes
N51 C52 C53 C54 15.8(4) yes
N51 C52 C53 C58 -163.6(2) yes
O6 C61 N62 C63 -0.6(4) yes
C61 N62 C63 C64 33.1(4) yes
C61 N62 C63 C68 -149.6(3) yes
C6 N1 C2 N3 3.0(4) no
C6 N1 C2 Cl -177.7(2) no
N1 C2 N3 C4 -3.5(4) no
Cl C2 N3 C4 177.1(2) no
C2 N3 C4 N41 178.7(2) no
C2 N3 C4 C5 -0.7(3) no
N3 C4 C5 C6 4.8(3) no
N41 C4 C5 C6 -174.6(2) no
N3 C4 C5 N51 177.8(2) no
N41 C4 C5 N51 -1.6(4) no
C2 N1 C6 C5 2.0(3) no
C2 N1 C6 C61 -176.3(2) no
N51 C5 C6 N1 -178.9(2) no
C4 C5 C6 N1 -5.5(3) no
N51 C5 C6 C61 -0.8(3) no
C4 C5 C6 C61 172.6(2) no
N3 C4 N41 C42 -5.4(4) no
C5 C4 N41 C42 174.0(3) no
C4 N41 C42 C47 -32.7(4) no
C4 N41 C42 C43 151.6(3) no
C47 C42 C43 C44 -0.7(4) no
N41 C42 C43 C44 175.3(3) no
C42 C43 C44 C45 0.3(4) no
C43 C44 C45 C46 0.4(4) no
C43 C44 C45 C48 -177.8(3) no
C44 C45 C46 C47 -0.7(5) no
C48 C45 C46 C47 177.5(4) no
C43 C42 C47 C46 0.4(4) no
N41 C42 C47 C46 -175.2(3) no
C45 C46 C47 C42 0.3(5) no
C6 C5 N51 C52 -138.9(3) no
C4 C5 N51 C52 48.3(4) no
C5 N51 C52 C53 172.3(2) no
C58 C53 C54 C55 0.6(4) no
C52 C53 C54 C55 -178.8(3) no
C53 C54 C55 C56 0.4(4) no
C54 C55 C56 C57 -1.1(4) no
C54 C55 C56 C59 178.4(3) no
C55 C56 C57 C58 0.9(4) no
C59 C56 C57 C58 -178.6(3) no
C56 C57 C58 C53 0.0(4) no
C54 C53 C58 C57 -0.8(4) no
C52 C53 C58 C57 178.7(3) no
C6 C61 N62 C63 178.2(2) no
C68 C63 C64 C65 -1.0(4) no
N62 C63 C64 C65 176.4(3) no
C63 C64 C65 C66 0.3(5) no
C64 C65 C66 C67 0.4(4) no
C64 C65 C66 C69 -177.7(3) no
C65 C66 C67 C68 -0.5(4) no
C69 C66 C67 C68 177.6(3) no
C64 C63 C68 C67 0.9(4) no
N62 C63 C68 C67 -176.6(3) no
C66 C67 C68 C63 -0.1(4) no

loop_
_cod_related_entry_id
_cod_related_entry_database
_cod_related_entry_code
1 ChemSpider 21121670
